data_7242569
loop_
_publ_author_name
'Zhang, Ying-Ying'
'Hu, Mingjun'
'Shao, Zhichao'
'Huang, Chao'
'Qin, Qi'
'Mi, Liwei'

_publ_section_title
;
 Keggin-type polyoxometalate-containing metal--organic hybrids as friction
 materials for triboelectric nanogenerators
;
_journal_issue 30
_journal_name_full CrystEngComm
_journal_page_first 5184
_journal_page_last 5189
_journal_paper_doi 10.1039/D1CE00332A
_journal_volume 23
_journal_year 2021
_chemical_formula_moiety 'O40 W12 Zn, C20 H26 N4 O4 Zn, 2(C10 H9 N2), 4(H2 O)'
_chemical_formula_sum 'C40 H52 N8 O48 W12 Zn2'
_chemical_formula_weight 3749.83
_space_group_crystal_system monoclinic
_space_group_IT_number 15
_space_group_name_Hall '-C 2yc'
_space_group_name_H-M_alt 'C 1 2/c 1'
_atom_sites_solution_hydrogens mixed
_audit_creation_date 2020-10-19
_audit_creation_method
;
Olex2 1.3
(compiled Nov 21 2019 18:26:39 for OlexSys, GUI svn.r6003)
;
_audit_update_record
;
2020-12-08 deposited with the CCDC.	2021-03-29 downloaded from the CCDC.
;
_cell_angle_alpha 90
_cell_angle_beta 106.3880(10)
_cell_angle_gamma 90
_cell_formula_units_Z 4
_cell_length_a 21.2513(7)
_cell_length_b 15.2436(5)
_cell_length_c 24.1678(8)
_cell_measurement_reflns_used 9657
_cell_measurement_temperature 150.15
_cell_measurement_theta_max 27.48
_cell_measurement_theta_min 2.81
_cell_volume 7511.0(4)
_computing_molecular_graphics 'Olex2 1.3 (Dolomanov et al., 2009)'
_computing_publication_material 'Olex2 1.3 (Dolomanov et al., 2009)'
_computing_structure_refinement 'SHELXL 2018/3 (Sheldrick, 2015)'
_computing_structure_solution 'SHELXT 2018/2 (Sheldrick, 2018)'
_diffrn_ambient_temperature 150.15
_diffrn_measured_fraction_theta_full 0.999
_diffrn_measured_fraction_theta_max 0.999
_diffrn_measurement_device_type 'Bruker APEX-II CCD'
_diffrn_measurement_method '\f and \w scans'
_diffrn_radiation_type MoK\a
_diffrn_radiation_wavelength 0.71073
_diffrn_reflns_av_R_equivalents 0.0684
_diffrn_reflns_av_unetI/netI 0.0308
_diffrn_reflns_Laue_measured_fraction_full 0.999
_diffrn_reflns_Laue_measured_fraction_max 0.999
_diffrn_reflns_limit_h_max 25
_diffrn_reflns_limit_h_min -25
_diffrn_reflns_limit_k_max 18
_diffrn_reflns_limit_k_min -18
_diffrn_reflns_limit_l_max 28
_diffrn_reflns_limit_l_min -28
_diffrn_reflns_number 79607
_diffrn_reflns_point_group_measured_fraction_full 0.999
_diffrn_reflns_point_group_measured_fraction_max 0.999
_diffrn_reflns_theta_full 25.027
_diffrn_reflns_theta_max 25.027
_diffrn_reflns_theta_min 2.209
_exptl_absorpt_coefficient_mu 19.019
_exptl_absorpt_correction_T_max 1
_exptl_absorpt_correction_T_min 0.736
_exptl_absorpt_correction_type multi-scan
_exptl_crystal_colour colourless
_exptl_crystal_colour_primary colourless
_exptl_crystal_density_diffrn 3.316
_exptl_crystal_description block
_exptl_crystal_F_000 6720
_exptl_crystal_size_max 0.12
_exptl_crystal_size_mid 0.11
_exptl_crystal_size_min 0.1
_refine_diff_density_max 1.712
_refine_diff_density_min -1.396
_refine_diff_density_rms 0.213
_refine_ls_extinction_method none
_refine_ls_goodness_of_fit_ref 1.267
_refine_ls_hydrogen_treatment constr
_refine_ls_matrix_type full
_refine_ls_number_parameters 533
_refine_ls_number_reflns 6630
_refine_ls_number_restraints 0
_refine_ls_restrained_S_all 1.267
_refine_ls_R_factor_all 0.0299
_refine_ls_R_factor_gt 0.0293
_refine_ls_shift/su_max 0.001
_refine_ls_shift/su_mean 0.000
_refine_ls_structure_factor_coef Fsqd
_refine_ls_weighting_details 'w=1/[\s^2^(Fo^2^)+216.7144P] where P=(Fo^2^+2Fc^2^)/3'
_refine_ls_weighting_scheme calc
_refine_ls_wR_factor_gt 0.0695
_refine_ls_wR_factor_ref 0.0698
_reflns_Friedel_coverage 0.000
_reflns_number_gt 6522
_reflns_number_total 6630
_reflns_threshold_expression 'I > 2\s(I)'
_cod_data_source_file d1ce00332a2.cif
_cod_data_source_block 1
_cod_depositor_comments 'Adding full bibliography for 7242569--7242570.cif.'
_cod_database_code 7242569
_shelx_shelxl_version_number 2018/3
_shelx_space_group_comment
;
The symmetry employed for this shelxl refinement is uniquely defined
by the following loop, which should always be used as a source of
symmetry information in preference to the above space-group names.
They are only intended as comments.
;
_shelx_estimated_absorpt_t_max 0.252
_shelx_estimated_absorpt_t_min 0.209
_olex2_refinement_description
;
1. Fixed Uiso
 At 1.2 times of:
  All C(H) groups, All N(H) groups
 At 1.5 times of:
  All O(H,H) groups
2. Others
 Fixed Sof: W85(0.95) W83(0.95) W5(0.95) W44(0.05) W46(0.05) W48(0.05)
3.a Free rotating group:
 O30(H30A,H30B), O36(H36A,H36B)
3.b Rotating group:
 O86(H86A,H86B), O45(H45A,H45B)
3.c Aromatic/amide H refined with riding coordinates:
 N49(H49), C51(H51), C53(H53), C55(H55), C56(H56), C60(H60), C64(H64),
 C68(H68), C72(H72), N76(H76), C84(H84), C59(H59), C61(H61), C63(H63), C65(H65),
  C67(H67), C69(H69), C71(H71)
;
_platon_squeeze_void_probe_radius 1.20
_olex2_submission_special_instructions 'No special instructions were received'

loop_
_space_group_symop_operation_xyz
'x, y, z'
'-x, y, -z+1/2'
'x+1/2, y+1/2, z'
'-x+1/2, y+1/2, -z+1/2'
'-x, -y, -z'
'x, -y, z-1/2'
'-x+1/2, -y+1/2, -z'
'x+1/2, -y+1/2, z-1/2'

loop_
_atom_site_label
_atom_site_type_symbol
_atom_site_fract_x
_atom_site_fract_y
_atom_site_fract_z
_atom_site_U_iso_or_equiv
_atom_site_adp_type
_atom_site_occupancy
_atom_site_site_symmetry_order
_atom_site_calc_flag
_atom_site_refinement_flags_posn
_atom_site_refinement_flags_adp
_atom_site_refinement_flags_occupancy
_atom_site_disorder_assembly
_atom_site_disorder_group
W85 W 0.64170(2) 0.69667(2) 0.36558(2) 0.01375(9) Uani 0.95 1 d . . P A 1
W21 W 0.51195(2) 0.86266(2) 0.35808(2) 0.01574(9) Uani 1 1 d . . . . .
W83 W 0.38420(2) 0.54003(2) 0.23047(2) 0.01574(9) Uani 0.95 1 d . . P A 1
W41 W 0.38592(2) 0.87420(2) 0.24408(2) 0.01527(9) Uani 1 1 d . . . . .
W81 W 0.39702(2) 0.71613(2) 0.33951(2) 0.01664(9) Uani 1 1 d . . . . .
W5 W 0.52894(2) 0.54849(2) 0.36105(2) 0.01647(9) Uani 0.95 1 d . . P A 1
Zn79 Zn 0.500000 0.70610(8) 0.250000 0.0130(3) Uani 1 2 d S T P A .
O39 O 0.5747(3) 0.7752(4) 0.3796(3) 0.0164(12) Uani 1 1 d . . . . .
O77 O 0.5608(3) 0.6349(4) 0.3025(2) 0.0158(12) Uani 1 1 d . . . . .
O19 O 0.4556(2) 0.7774(4) 0.2900(2) 0.0131(11) Uani 1 1 d . . . . .
O75 O 0.3239(3) 0.9499(4) 0.2214(3) 0.0254(14) Uani 1 1 d . . . . .
O37 O 0.4692(3) 0.6357(4) 0.3681(3) 0.0186(12) Uani 1 1 d . . . . .
O73 O 0.4571(3) 0.5135(4) 0.2914(3) 0.0224(13) Uani 1 1 d . . . . .
O24 O 0.3664(3) 0.6357(4) 0.2778(3) 0.0208(13) Uani 1 1 d . . . . .
O22 O 0.5601(3) 0.8980(4) 0.3028(2) 0.0164(12) Uani 1 1 d . . . . .
O20 O 0.6512(3) 0.7781(4) 0.3111(3) 0.0170(12) Uani 1 1 d . . . . .
O18 O 0.4387(3) 0.9343(4) 0.3089(3) 0.0199(13) Uani 1 1 d . . . . .
O16 O 0.3265(3) 0.4652(4) 0.2375(3) 0.0281(15) Uani 1 1 d . . . A 1
O14 O 0.3433(3) 0.8076(4) 0.2954(3) 0.0197(13) Uani 1 1 d . . . . .
O12 O 0.4505(3) 0.8038(4) 0.3900(3) 0.0209(13) Uani 1 1 d . . . . .
O10 O 0.5390(3) 0.9405(4) 0.4107(3) 0.0269(14) Uani 1 1 d . . . . .
O8 O 0.5187(3) 0.4705(4) 0.4095(3) 0.0307(15) Uani 1 1 d . . . A 1
O6 O 0.7061(3) 0.7225(4) 0.4242(3) 0.0262(14) Uani 1 1 d . . . A 1
O4 O 0.3461(3) 0.6904(4) 0.3818(3) 0.0277(15) Uani 1 1 d . . . . .
Zn1 Zn 0.250000 0.750000 0.500000 0.0169(3) Uani 1 2 d S . P . .
O86 O 0.2595(3) 0.8278(4) 0.5747(3) 0.0216(13) Uani 1 1 d . . . . .
H86A H 0.282408 0.846378 0.609801 0.032 Uiso 1 1 d R U . . .
H86B H 0.216378 0.816005 0.579848 0.032 Uiso 1 1 d R U . . .
O45 O 0.2206(3) 0.8599(4) 0.4452(3) 0.0243(14) Uani 1 1 d . . . . .
H45A H 0.199636 0.913212 0.452264 0.036 Uiso 1 1 d R U . . .
H45B H 0.224872 0.868480 0.406912 0.036 Uiso 1 1 d R U . . .
N3 N 0.3493(3) 0.7752(5) 0.5067(3) 0.0208(16) Uani 1 1 d . . . . .
N49 N 0.6777(4) 0.8882(6) 0.5482(4) 0.0297(19) Uani 1 1 d . . . . .
H49 H 0.718320 0.904453 0.551368 0.036 Uiso 1 1 calc R U . . .
C51 C 0.6558(4) 0.8146(7) 0.5196(4) 0.027(2) Uani 1 1 d . . . . .
H51 H 0.683857 0.780635 0.503565 0.032 Uiso 1 1 calc R U . . .
C53 C 0.5924(4) 0.7881(6) 0.5133(4) 0.025(2) Uani 1 1 d . . . . .
H53 H 0.576561 0.735214 0.493452 0.030 Uiso 1 1 calc R U . . .
C55 C 0.4357(4) 0.8810(6) 0.5204(4) 0.0213(19) Uani 1 1 d . . . . .
H55 H 0.448465 0.940954 0.522379 0.026 Uiso 1 1 calc R U . . .
C57 C 0.5516(4) 0.8389(6) 0.5362(4) 0.0179(17) Uani 1 1 d . . . . .
C54 C 0.4817(4) 0.8153(6) 0.5266(4) 0.0187(18) Uani 1 1 d . . . . .
C56 C 0.3702(4) 0.8580(6) 0.5113(4) 0.0180(17) Uani 1 1 d . . . . .
H56 H 0.338901 0.903492 0.508120 0.022 Uiso 1 1 calc R U . . .
C60 C 0.4605(4) 0.7285(6) 0.5215(4) 0.0238(19) Uani 1 1 d . . . . .
H60 H 0.490834 0.681782 0.524679 0.029 Uiso 1 1 calc R U . . .
C64 C 0.3945(4) 0.7118(6) 0.5118(4) 0.0218(19) Uani 1 1 d . . . . .
H64 H 0.380236 0.652478 0.508654 0.026 Uiso 1 1 calc R U . . .
C68 C 0.5770(4) 0.9139(6) 0.5663(4) 0.0225(19) Uani 1 1 d . . . . .
H68 H 0.550248 0.948994 0.582991 0.027 Uiso 1 1 calc R U . . .
C72 C 0.6417(4) 0.9384(6) 0.5723(4) 0.0238(19) Uani 1 1 d . . . . .
H72 H 0.659555 0.989706 0.593140 0.029 Uiso 1 1 calc R U . . .
N76 N 0.2291(4) 0.7145(5) 0.2216(4) 0.0300(19) Uani 1 1 d . . . . .
H76 H 0.272115 0.716543 0.229366 0.036 Uiso 1 1 calc R U . . .
N78 N -0.1156(3) 0.6934(5) 0.1504(3) 0.0225(16) Uani 1 1 d . . . . .
C82 C 0.0951(4) 0.7085(6) 0.1972(4) 0.0186(18) Uani 1 1 d . . . . .
C84 C -0.0168(4) 0.7802(6) 0.1755(4) 0.026(2) Uani 1 1 d . . . . .
H84 H 0.002914 0.836708 0.180933 0.031 Uiso 1 1 calc R U . . .
C59 C -0.0103(4) 0.6238(6) 0.1768(4) 0.024(2) Uani 1 1 d . . . . .
H59 H 0.013855 0.570538 0.183589 0.028 Uiso 1 1 calc R U . . .
C61 C -0.0774(4) 0.6226(6) 0.1600(4) 0.025(2) Uani 1 1 d . . . . .
H61 H -0.098308 0.566909 0.154844 0.030 Uiso 1 1 calc R U . . .
C63 C 0.1946(5) 0.7869(7) 0.2040(6) 0.043(3) Uani 1 1 d . . . . .
H63 H 0.216708 0.839548 0.199603 0.052 Uiso 1 1 calc R U . . .
C65 C 0.2007(5) 0.6390(7) 0.2278(5) 0.033(2) Uani 1 1 d . . . . .
H65 H 0.226495 0.587788 0.239712 0.039 Uiso 1 1 calc R U . . .
C67 C 0.1342(4) 0.6356(6) 0.2169(4) 0.025(2) Uani 1 1 d . . . . .
H67 H 0.114184 0.582105 0.222974 0.030 Uiso 1 1 calc R U . . .
C69 C -0.0843(5) 0.7726(6) 0.1592(4) 0.030(2) Uani 1 1 d . . . . .
H69 H -0.109993 0.824559 0.153898 0.036 Uiso 1 1 calc R U . . .
C87 C 0.0225(4) 0.7057(5) 0.1839(4) 0.0165(17) Uani 1 1 d . . . . .
C71 C 0.1275(5) 0.7869(6) 0.1920(5) 0.033(2) Uani 1 1 d . . . . .
H71 H 0.103328 0.839375 0.180251 0.039 Uiso 1 1 calc R U . . .
O26 O 0.5854(3) 0.4795(4) 0.3257(3) 0.0232(14) Uani 1 1 d . . . A 1
O28 O 0.6027(4) 0.6086(4) 0.4088(3) 0.0201(14) Uani 1 1 d . . . A 1
O30 O 0.2706(3) 0.8985(5) 0.3566(3) 0.0292(15) Uani 1 1 d G . . . .
H30A H 0.305801 0.906644 0.345812 0.044 Uiso 1 1 d G U . . .
H30B H 0.239180 0.920938 0.329032 0.044 Uiso 1 1 d G U . . .
O36 O 0.7155(3) 0.5304(4) 0.4783(3) 0.0317(16) Uani 1 1 d G . . . .
H36A H 0.727941 0.543284 0.514853 0.048 Uiso 1 1 d G U . . .
H36B H 0.682779 0.567023 0.470301 0.048 Uiso 1 1 d G U . . .
O42 O 0.6801(3) 0.6047(4) 0.3350(3) 0.0209(14) Uani 1 1 d . . . A 1
W44 W 0.5578(4) 0.4813(5) 0.2777(3) 0.0249(16) Uani 0.05 1 d . . P A 2
W46 W 0.5686(5) 0.6141(5) 0.3848(4) 0.0236(17) Uani 0.05 1 d . . P A 2
W48 W 0.3327(4) 0.6361(6) 0.1934(4) 0.0278(18) Uani 0.05 1 d . . P A 2

loop_
_atom_site_aniso_label
_atom_site_aniso_U_11
_atom_site_aniso_U_22
_atom_site_aniso_U_33
_atom_site_aniso_U_23
_atom_site_aniso_U_13
_atom_site_aniso_U_12
W85 0.01131(16) 0.01235(17) 0.01495(19) 0.00078(13) -0.00059(13) 0.00071(12)
W21 0.01644(16) 0.01363(16) 0.01617(18) -0.00448(13) 0.00299(13) -0.00026(12)
W83 0.01340(17) 0.01023(17) 0.0225(2) 0.00124(14) 0.00324(14) -0.00394(12)
W41 0.01296(16) 0.01161(16) 0.02078(19) -0.00008(13) 0.00403(13) 0.00269(12)
W81 0.01472(16) 0.01883(17) 0.01854(19) 0.00036(14) 0.00825(13) -0.00067(12)
W5 0.01826(18) 0.01179(17) 0.0186(2) 0.00437(14) 0.00392(14) -0.00002(13)
Zn79 0.0115(6) 0.0103(6) 0.0166(7) 0.000 0.0029(5) 0.000
O39 0.013(3) 0.017(3) 0.021(3) 0.002(2) 0.007(2) 0.006(2)
O77 0.012(3) 0.016(3) 0.018(3) 0.004(2) 0.001(2) 0.001(2)
O19 0.013(3) 0.016(3) 0.010(3) -0.002(2) 0.003(2) 0.003(2)
O75 0.022(3) 0.021(3) 0.034(4) 0.002(3) 0.009(3) 0.006(2)
O37 0.020(3) 0.014(3) 0.020(3) 0.001(2) 0.003(2) -0.004(2)
O73 0.022(3) 0.011(3) 0.031(4) 0.002(3) 0.002(3) -0.001(2)
O24 0.013(3) 0.022(3) 0.026(3) -0.007(3) 0.004(2) -0.003(2)
O22 0.016(3) 0.023(3) 0.010(3) -0.002(2) 0.004(2) -0.003(2)
O20 0.015(3) 0.015(3) 0.020(3) 0.003(2) 0.004(2) -0.001(2)
O18 0.015(3) 0.016(3) 0.029(4) -0.001(3) 0.006(2) -0.001(2)
O16 0.024(3) 0.020(3) 0.037(4) 0.003(3) 0.005(3) -0.006(3)
O14 0.013(3) 0.024(3) 0.022(3) 0.000(3) 0.004(2) -0.005(2)
O12 0.019(3) 0.020(3) 0.025(3) -0.004(3) 0.007(3) -0.003(2)
O10 0.030(3) 0.022(3) 0.029(4) -0.008(3) 0.009(3) 0.000(3)
O8 0.037(4) 0.024(3) 0.030(4) 0.012(3) 0.007(3) 0.000(3)
O6 0.022(3) 0.030(3) 0.024(3) 0.000(3) 0.001(3) 0.003(3)
O4 0.024(3) 0.034(4) 0.027(4) 0.001(3) 0.012(3) -0.003(3)
Zn1 0.0110(6) 0.0178(7) 0.0220(7) 0.0014(6) 0.0044(5) -0.0021(5)
O86 0.014(3) 0.023(3) 0.028(4) -0.008(3) 0.006(2) -0.006(2)
O45 0.022(3) 0.022(3) 0.030(4) 0.008(3) 0.009(3) 0.002(2)
N3 0.013(3) 0.023(4) 0.027(4) 0.002(3) 0.006(3) -0.003(3)
N49 0.012(4) 0.044(5) 0.029(5) 0.002(4) -0.001(3) -0.001(3)
C51 0.018(4) 0.039(5) 0.023(5) -0.002(4) 0.006(4) 0.003(4)
C53 0.019(4) 0.027(5) 0.027(5) -0.003(4) 0.005(4) 0.000(4)
C55 0.019(4) 0.023(4) 0.023(5) -0.003(4) 0.006(4) -0.005(3)
C57 0.015(4) 0.023(4) 0.017(4) 0.001(4) 0.006(3) 0.001(3)
C54 0.013(4) 0.019(4) 0.024(5) -0.004(4) 0.005(3) -0.002(3)
C56 0.013(4) 0.021(4) 0.021(5) -0.004(4) 0.006(3) 0.004(3)
C60 0.020(4) 0.018(4) 0.033(5) 0.002(4) 0.007(4) 0.005(3)
C64 0.021(4) 0.015(4) 0.028(5) 0.001(4) 0.005(4) 0.001(3)
C68 0.018(4) 0.025(5) 0.022(5) -0.002(4) 0.002(4) -0.004(3)
C72 0.019(4) 0.025(5) 0.025(5) -0.002(4) 0.002(4) -0.006(4)
N76 0.012(4) 0.036(5) 0.040(5) -0.004(4) 0.005(3) -0.002(3)
N78 0.020(4) 0.023(4) 0.021(4) 0.001(3) 0.000(3) 0.005(3)
C82 0.020(4) 0.021(4) 0.016(4) -0.004(3) 0.007(3) -0.002(3)
C84 0.025(5) 0.018(4) 0.034(6) 0.004(4) 0.005(4) -0.003(4)
C59 0.019(4) 0.015(4) 0.037(6) -0.006(4) 0.009(4) 0.000(3)
C61 0.018(4) 0.017(4) 0.037(6) 0.004(4) 0.005(4) 0.002(3)
C63 0.022(5) 0.030(6) 0.078(9) -0.010(6) 0.014(5) -0.012(4)
C65 0.028(5) 0.030(5) 0.041(6) -0.002(5) 0.011(4) 0.004(4)
C67 0.020(4) 0.020(4) 0.032(5) 0.015(4) 0.004(4) -0.001(3)
C69 0.033(5) 0.020(5) 0.035(6) 0.001(4) 0.006(4) 0.004(4)
C87 0.016(4) 0.016(4) 0.015(4) -0.002(3) 0.000(3) -0.006(3)
C71 0.023(5) 0.020(5) 0.052(7) -0.003(4) 0.006(5) -0.010(4)
O26 0.028(3) 0.010(3) 0.030(4) 0.001(3) 0.005(3) 0.003(2)
O28 0.022(4) 0.019(3) 0.017(4) 0.009(3) 0.000(3) 0.000(3)
O30 0.029(3) 0.035(4) 0.025(4) 0.006(3) 0.009(3) 0.014(3)
O36 0.021(3) 0.026(4) 0.048(5) 0.008(3) 0.008(3) 0.005(3)
O42 0.017(3) 0.016(3) 0.026(4) -0.002(3) -0.001(3) -0.001(3)
W44 0.033(4) 0.018(3) 0.024(4) 0.004(3) 0.007(3) 0.004(3)
W46 0.032(5) 0.019(4) 0.016(4) -0.007(3) 0.003(4) 0.004(4)
W48 0.026(4) 0.026(4) 0.027(5) -0.005(4) -0.002(4) -0.008(3)

loop_
_atom_type_symbol
_atom_type_description
_atom_type_scat_dispersion_real
_atom_type_scat_dispersion_imag
_atom_type_scat_source
C C 0.0033 0.0016 'International Tables Vol C Tables 4.2.6.8 and 6.1.1.4'
H H 0.0000 0.0000 'International Tables Vol C Tables 4.2.6.8 and 6.1.1.4'
N N 0.0061 0.0033 'International Tables Vol C Tables 4.2.6.8 and 6.1.1.4'
O O 0.0106 0.0060 'International Tables Vol C Tables 4.2.6.8 and 6.1.1.4'
W W -0.8490 6.8722 'International Tables Vol C Tables 4.2.6.8 and 6.1.1.4'
Zn Zn 0.2839 1.4301 'International Tables Vol C Tables 4.2.6.8 and 6.1.1.4'

loop_
_geom_angle_atom_site_label_1
_geom_angle_atom_site_label_2
_geom_angle_atom_site_label_3
_geom_angle
_geom_angle_site_symmetry_1
_geom_angle_site_symmetry_3
_geom_angle_publ_flag
O39 W85 O77 85.2(2) . . ?
O39 W85 O28 83.8(3) . . ?
O20 W85 O39 86.8(2) . . ?
O20 W85 O77 90.9(2) . . ?
O20 W85 O28 162.3(3) . . ?
O20 W85 O42 94.2(3) . . ?
O6 W85 O39 99.6(3) . . ?
O6 W85 O77 166.3(3) . . ?
O6 W85 O20 102.2(3) . . ?
O6 W85 O28 94.2(3) . . ?
O6 W85 O42 99.4(3) . . ?
O28 W85 O77 73.4(3) . . ?
O42 W85 O39 160.4(3) . . ?
O42 W85 O77 75.2(2) . . ?
O42 W85 O28 89.7(3) . . ?
O39 W21 O19 88.9(2) . . ?
O39 W21 O22 85.2(2) . . ?
O39 W21 O18 159.9(2) . . ?
O39 W21 O12 93.9(2) . . ?
O22 W21 O19 86.0(2) . . ?
O22 W21 O18 85.1(2) . . ?
O18 W21 O19 72.9(2) . . ?
O12 W21 O19 74.5(2) . . ?
O12 W21 O22 160.5(2) . . ?
O12 W21 O18 89.4(2) . . ?
O10 W21 O39 103.0(3) . . ?
O10 W21 O19 166.7(2) . . ?
O10 W21 O22 100.6(3) . . ?
O10 W21 O18 96.1(3) . . ?
O10 W21 O12 98.6(3) . . ?
O73 W83 O77 91.2(2) . 2_655 ?
O73 W83 O24 87.4(3) . . ?
O73 W83 O26 94.9(3) . 2_655 ?
O73 W83 O42 162.1(3) . 2_655 ?
O24 W83 O77 86.0(2) . 2_655 ?
O24 W83 O42 84.0(3) . 2_655 ?
O16 W83 O77 164.1(3) . 2_655 ?
O16 W83 O73 103.6(3) . . ?
O16 W83 O24 100.1(3) . . ?
O16 W83 O26 98.3(3) . 2_655 ?
O16 W83 O42 93.3(3) . 2_655 ?
O26 W83 O77 74.4(2) 2_655 2_655 ?
O26 W83 O24 160.4(2) 2_655 . ?
O26 W83 O42 88.2(3) 2_655 2_655 ?
O42 W83 O77 72.6(2) 2_655 2_655 ?
O75 W41 O19 166.8(3) . . ?
O75 W41 O22 102.9(3) . 2_655 ?
O75 W41 O20 99.0(3) . 2_655 ?
O75 W41 O18 99.3(3) . . ?
O75 W41 O14 95.6(3) . . ?
O22 W41 O19 89.7(2) 2_655 . ?
O22 W41 O20 86.1(2) 2_655 2_655 ?
O22 W41 O18 95.0(2) 2_655 . ?
O22 W41 O14 159.8(2) 2_655 . ?
O20 W41 O19 85.7(2) 2_655 . ?
O20 W41 O14 83.1(2) 2_655 . ?
O18 W41 O19 75.2(2) . . ?
O18 W41 O20 160.9(2) . 2_655 ?
O18 W41 O14 89.9(2) . . ?
O14 W41 O19 72.6(2) . . ?
O37 W81 O19 87.1(2) . . ?
O37 W81 O12 87.0(2) . . ?
O24 W81 O19 88.1(2) . . ?
O24 W81 O37 86.1(2) . . ?
O24 W81 O14 90.9(3) . . ?
O24 W81 O12 161.2(2) . . ?
O14 W81 O19 74.1(2) . . ?
O14 W81 O37 161.0(2) . . ?
O14 W81 O12 90.0(2) . . ?
O12 W81 O19 74.1(2) . . ?
O4 W81 O19 167.6(3) . . ?
O4 W81 O37 102.2(3) . . ?
O4 W81 O24 100.6(3) . . ?
O4 W81 O14 96.8(3) . . ?
O4 W81 O12 97.9(3) . . ?
O37 W5 O77 88.4(2) . . ?
O37 W5 O73 83.7(2) . . ?
O37 W5 O26 158.5(3) . . ?
O37 W5 O28 93.8(3) . . ?
O73 W5 O77 85.3(2) . . ?
O8 W5 O77 168.6(3) . . ?
O8 W5 O37 102.1(3) . . ?
O8 W5 O73 100.1(3) . . ?
O8 W5 O26 97.8(3) . . ?
O8 W5 O28 99.2(3) . . ?
O26 W5 O77 72.6(2) . . ?
O26 W5 O73 84.6(3) . . ?
O28 W5 O77 75.4(2) . . ?
O28 W5 O73 160.6(3) . . ?
O28 W5 O26 91.2(3) . . ?
O77 Zn79 O77 109.4(3) . 2_655 ?
O19 Zn79 O77 109.4(2) . 2_655 ?
O19 Zn79 O77 109.7(2) . . ?
O19 Zn79 O77 109.4(2) 2_655 . ?
O19 Zn79 O77 109.7(2) 2_655 2_655 ?
O19 Zn79 O19 109.2(3) . 2_655 ?
W21 O39 W85 153.0(3) . . ?
W21 O39 W46 133.4(4) . . ?
W85 O77 W5 97.9(2) . . ?
W85 O77 W48 51.1(3) . 2_655 ?
W83 O77 W85 98.4(2) 2_655 . ?
W83 O77 W5 97.8(2) 2_655 . ?
W83 O77 W48 51.2(3) 2_655 2_655 ?
W5 O77 W48 118.2(4) . 2_655 ?
Zn79 O77 W85 118.8(3) . . ?
Zn79 O77 W83 118.7(3) . 2_655 ?
Zn79 O77 W5 120.6(3) . . ?
Zn79 O77 W44 115.3(3) . . ?
Zn79 O77 W46 128.3(4) . . ?
Zn79 O77 W48 121.2(4) . 2_655 ?
W46 O77 W44 94.8(4) . . ?
W46 O77 W48 99.2(4) . 2_655 ?
W48 O77 W44 88.6(3) 2_655 . ?
W41 O19 W21 97.5(2) . . ?
W41 O19 W81 99.2(2) . . ?
W81 O19 W21 96.8(2) . . ?
Zn79 O19 W21 119.1(2) . . ?
Zn79 O19 W41 120.2(3) . . ?
Zn79 O19 W81 119.1(3) . . ?
W81 O37 W46 146.8(4) . . ?
W5 O37 W81 154.9(3) . . ?
W83 O73 W5 151.4(3) . . ?
W44 O73 W44 73.6(4) 2_655 . ?
W81 O24 W83 149.4(3) . . ?
W81 O24 W48 139.3(4) . . ?
W41 O22 W21 152.3(3) 2_655 . ?
W85 O20 W41 149.7(3) . 2_655 ?
W85 O20 W48 55.1(3) . 2_655 ?
W41 O20 W48 136.9(4) 2_655 2_655 ?
W41 O18 W21 114.2(3) . . ?
W81 O14 W41 114.1(3) . . ?
W21 O12 W81 114.4(3) . . ?
O86 Zn1 O86 180.0 7_566 . ?
O45 Zn1 O86 91.8(2) . . ?
O45 Zn1 O86 91.8(2) 7_566 7_566 ?
O45 Zn1 O86 88.2(2) 7_566 . ?
O45 Zn1 O86 88.2(2) . 7_566 ?
O45 Zn1 O45 180.0 7_566 . ?
N3 Zn1 O86 91.1(3) . 7_566 ?
N3 Zn1 O86 91.1(3) 7_566 . ?
N3 Zn1 O86 88.9(3) 7_566 7_566 ?
N3 Zn1 O86 88.9(3) . . ?
N3 Zn1 O45 89.1(3) . 7_566 ?
N3 Zn1 O45 89.1(3) 7_566 . ?
N3 Zn1 O45 90.9(3) . . ?
N3 Zn1 O45 90.9(3) 7_566 7_566 ?
N3 Zn1 N3 180.0 . 7_566 ?
Zn1 O86 H86A 151.4 . . ?
Zn1 O86 H86B 97.9 . . ?
H86A O86 H86B 102.6 . . ?
Zn1 O45 H45A 128.6 . . ?
Zn1 O45 H45B 128.1 . . ?
H45A O45 H45B 103.3 . . ?
C56 N3 Zn1 118.9(5) . . ?
C56 N3 C64 117.4(7) . . ?
C64 N3 Zn1 123.4(6) . . ?
C51 N49 H49 118.2 . . ?
C72 N49 H49 118.2 . . ?
C72 N49 C51 123.6(8) . . ?
N49 C51 H51 120.2 . . ?
N49 C51 C53 119.5(9) . . ?
C53 C51 H51 120.2 . . ?
C51 C53 H53 120.1 . . ?
C51 C53 C57 119.7(9) . . ?
C57 C53 H53 120.1 . . ?
C54 C55 H55 120.7 . . ?
C54 C55 C56 118.7(8) . . ?
C56 C55 H55 120.7 . . ?
C53 C57 C54 120.9(8) . . ?
C68 C57 C53 118.4(8) . . ?
C68 C57 C54 120.6(8) . . ?
C55 C54 C57 119.3(8) . . ?
C55 C54 C60 118.7(8) . . ?
C60 C54 C57 121.9(8) . . ?
N3 C56 C55 123.3(8) . . ?
N3 C56 H56 118.4 . . ?
C55 C56 H56 118.4 . . ?
C54 C60 H60 120.7 . . ?
C64 C60 C54 118.6(8) . . ?
C64 C60 H60 120.7 . . ?
N3 C64 C60 123.3(8) . . ?
N3 C64 H64 118.4 . . ?
C60 C64 H64 118.4 . . ?
C57 C68 H68 119.8 . . ?
C57 C68 C72 120.4(8) . . ?
C72 C68 H68 119.8 . . ?
N49 C72 C68 118.4(8) . . ?
N49 C72 H72 120.8 . . ?
C68 C72 H72 120.8 . . ?
C63 N76 H76 119.0 . . ?
C65 N76 H76 119.0 . . ?
C65 N76 C63 122.0(8) . . ?
C61 N78 C69 116.3(8) . . ?
C67 C82 C87 122.4(8) . . ?
C67 C82 C71 116.7(8) . . ?
C71 C82 C87 120.8(8) . . ?
C69 C84 H84 119.8 . . ?
C69 C84 C87 120.4(8) . . ?
C87 C84 H84 119.8 . . ?
C61 C59 H59 120.5 . . ?
C61 C59 C87 118.9(8) . . ?
C87 C59 H59 120.5 . . ?
N78 C61 C59 125.1(8) . . ?
N78 C61 H61 117.5 . . ?
C59 C61 H61 117.5 . . ?
N76 C63 H63 119.5 . . ?
N76 C63 C71 120.9(9) . . ?
C71 C63 H63 119.5 . . ?
N76 C65 H65 120.3 . . ?
N76 C65 C67 119.4(9) . . ?
C67 C65 H65 120.3 . . ?
C82 C67 H67 119.2 . . ?
C65 C67 C82 121.6(8) . . ?
C65 C67 H67 119.2 . . ?
N78 C69 C84 122.7(8) . . ?
N78 C69 H69 118.7 . . ?
C84 C69 H69 118.7 . . ?
C84 C87 C82 123.5(7) . . ?
C84 C87 C59 116.6(7) . . ?
C59 C87 C82 119.8(7) . . ?
C82 C71 H71 120.4 . . ?
C63 C71 C82 119.3(9) . . ?
C63 C71 H71 120.4 . . ?
W83 O26 W5 115.0(3) 2_655 . ?
W5 O28 W85 113.3(4) . . ?
H30A O30 H30B 104.8 . . ?
H36A O36 H36B 94.4 . . ?
W85 O42 W83 113.5(3) . 2_655 ?
O77 W44 W44 95.0(2) . 2_655 ?
O73 W44 O77 87.0(4) 2_655 . ?
O73 W44 O77 73.6(3) . . ?
O73 W44 O73 99.1(4) 2_655 . ?
O73 W44 W44 41.4(3) . 2_655 ?
O73 W44 W44 65.0(4) 2_655 2_655 ?
O39 W46 W48 79.3(3) . 2_655 ?
O77 W46 O39 77.3(4) . . ?
O77 W46 O37 89.2(5) . . ?
O77 W46 W48 43.5(3) . 2_655 ?
O37 W46 O39 84.1(4) . . ?
O37 W46 W48 132.2(5) . 2_655 ?
O77 W48 W46 37.3(3) 2_655 2_655 ?
O24 W48 O77 83.5(4) . 2_655 ?
O24 W48 O20 92.2(5) . 2_655 ?
O24 W48 W46 120.2(4) . 2_655 ?
O20 W48 O77 80.9(3) 2_655 2_655 ?
O20 W48 W46 86.4(3) 2_655 2_655 ?

loop_
_geom_bond_atom_site_label_1
_geom_bond_atom_site_label_2
_geom_bond_distance
_geom_bond_site_symmetry_2
_geom_bond_publ_flag
W85 O39 1.962(5) . ?
W85 O77 2.165(5) . ?
W85 O20 1.861(6) . ?
W85 O6 1.715(6) . ?
W85 O28 2.017(6) . ?
W85 O42 1.875(6) . ?
W21 O39 1.853(5) . ?
W21 O19 2.173(5) . ?
W21 O22 1.973(5) . ?
W21 O18 1.996(6) . ?
W21 O12 1.917(6) . ?
W21 O10 1.715(6) . ?
W83 O77 2.149(6) 2_655 ?
W83 O73 1.856(6) . ?
W83 O24 1.955(6) . ?
W83 O16 1.719(6) . ?
W83 O26 1.899(6) 2_655 ?
W83 O42 2.030(6) 2_655 ?
W41 O19 2.162(5) . ?
W41 O75 1.720(6) . ?
W41 O22 1.862(5) 2_655 ?
W41 O20 1.989(6) 2_655 ?
W41 O18 1.887(6) . ?
W41 O14 2.007(6) . ?
W81 O19 2.167(5) . ?
W81 O37 1.933(6) . ?
W81 O24 1.899(6) . ?
W81 O14 1.923(6) . ?
W81 O12 1.945(6) . ?
W81 O4 1.730(6) . ?
W5 O77 2.175(5) . ?
W5 O37 1.878(6) . ?
W5 O73 2.000(6) . ?
W5 O8 1.726(6) . ?
W5 O26 1.963(6) . ?
W5 O28 1.899(8) . ?
Zn79 O77 1.880(5) . ?
Zn79 O77 1.880(5) 2_655 ?
Zn79 O19 1.876(5) . ?
Zn79 O19 1.876(5) 2_655 ?
O39 W46 2.464(10) . ?
O77 W44 2.413(9) . ?
O77 W46 1.973(10) . ?
O77 W48 2.239(10) 2_655 ?
O37 W46 2.062(12) . ?
O73 W44 2.309(10) . ?
O73 W44 1.683(10) 2_655 ?
O24 W48 1.962(12) . ?
O20 W48 2.197(11) 2_655 ?
Zn1 O86 2.122(6) 7_566 ?
Zn1 O86 2.122(6) . ?
Zn1 O45 2.118(6) 7_566 ?
Zn1 O45 2.118(6) . ?
Zn1 N3 2.106(7) . ?
Zn1 N3 2.106(7) 7_566 ?
O86 H86A 0.8959 . ?
O86 H86B 0.9754 . ?
O45 H45A 0.9647 . ?
O45 H45B 0.9630 . ?
N3 C56 1.332(11) . ?
N3 C64 1.343(11) . ?
N49 H49 0.8800 . ?
N49 C51 1.331(13) . ?
N49 C72 1.328(12) . ?
C51 H51 0.9500 . ?
C51 C53 1.374(13) . ?
C53 H53 0.9500 . ?
C53 C57 1.389(12) . ?
C55 H55 0.9500 . ?
C55 C54 1.377(12) . ?
C55 C56 1.391(11) . ?
C57 C54 1.482(11) . ?
C57 C68 1.381(12) . ?
C54 C60 1.392(12) . ?
C56 H56 0.9500 . ?
C60 H60 0.9500 . ?
C60 C64 1.379(12) . ?
C64 H64 0.9500 . ?
C68 H68 0.9500 . ?
C68 C72 1.390(12) . ?
C72 H72 0.9500 . ?
N76 H76 0.8800 . ?
N76 C63 1.327(14) . ?
N76 C65 1.327(13) . ?
N78 C61 1.331(11) . ?
N78 C69 1.366(12) . ?
C82 C67 1.390(12) . ?
C82 C87 1.484(11) . ?
C82 C71 1.403(12) . ?
C84 H84 0.9500 . ?
C84 C69 1.381(13) . ?
C84 C87 1.390(12) . ?
C59 H59 0.9500 . ?
C59 C61 1.367(12) . ?
C59 C87 1.417(11) . ?
C61 H61 0.9500 . ?
C63 H63 0.9500 . ?
C63 C71 1.373(14) . ?
C65 H65 0.9500 . ?
C65 C67 1.364(13) . ?
C67 H67 0.9500 . ?
C69 H69 0.9500 . ?
C71 H71 0.9500 . ?
O30 H30A 0.8677 . ?
O30 H30B 0.8688 . ?
O36 H36A 0.8690 . ?
O36 H36B 0.8704 . ?
W44 W44 2.444(16) 2_655 ?
W46 W48 3.212(13) 2_655 ?

loop_
_geom_torsion_atom_site_label_1
_geom_torsion_atom_site_label_2
_geom_torsion_atom_site_label_3
_geom_torsion_atom_site_label_4
_geom_torsion
_geom_torsion_site_symmetry_1
_geom_torsion_site_symmetry_2
_geom_torsion_site_symmetry_3
_geom_torsion_site_symmetry_4
_geom_torsion_publ_flag
O39 W85 O20 W41 -24.9(6) . . . 2_655 ?
O39 W85 O42 W83 6.9(11) . . . 2_655 ?
O77 W85 O20 W41 60.2(7) . . . 2_655 ?
O77 W85 O42 W83 4.4(3) . . . 2_655 ?
O77 W83 O73 W5 58.2(7) 2_655 . . . ?
O77 W5 O37 W81 57.2(7) . . . . ?
O77 W5 O28 W85 1.4(3) . . . . ?
O77 Zn79 O77 W85 175.9(4) 2_655 . . . ?
O77 Zn79 O77 W83 56.5(2) 2_655 . . 2_655 ?
O77 Zn79 O77 W5 -63.7(2) 2_655 . . . ?
O77 Zn79 O77 W44 11.5(2) 2_655 . . . ?
O77 Zn79 O77 W46 -108.0(5) 2_655 . . . ?
O77 Zn79 O77 W48 116.2(4) 2_655 . . 2_655 ?
O77 Zn79 O19 W21 176.3(3) 2_655 . . . ?
O77 Zn79 O19 W21 56.3(3) . . . . ?
O77 Zn79 O19 W41 176.1(3) . . . . ?
O77 Zn79 O19 W41 -63.8(3) 2_655 . . . ?
O77 Zn79 O19 W81 -61.4(3) . . . . ?
O77 Zn79 O19 W81 58.6(3) 2_655 . . . ?
O19 W21 O39 W85 62.9(7) . . . . ?
O19 W21 O39 W46 -38.3(5) . . . . ?
O19 W41 O18 W21 3.3(3) . . . . ?
O19 W81 O24 W83 65.5(7) . . . . ?
O19 W81 O24 W48 -45.9(6) . . . . ?
O19 Zn79 O77 W85 -64.0(3) . . . . ?
O19 Zn79 O77 W85 55.8(4) 2_655 . . . ?
O19 Zn79 O77 W83 -63.7(3) 2_655 . . 2_655 ?
O19 Zn79 O77 W83 176.5(3) . . . 2_655 ?
O19 Zn79 O77 W5 56.3(4) . . . . ?
O19 Zn79 O77 W5 176.1(3) 2_655 . . . ?
O19 Zn79 O77 W44 -108.7(3) 2_655 . . . ?
O19 Zn79 O77 W44 131.5(3) . . . . ?
O19 Zn79 O77 W46 12.1(5) . . . . ?
O19 Zn79 O77 W46 131.8(5) 2_655 . . . ?
O19 Zn79 O77 W48 -123.8(4) . . . 2_655 ?
O19 Zn79 O77 W48 -4.0(5) 2_655 . . 2_655 ?
O19 Zn79 O19 W21 -63.6(2) 2_655 . . . ?
O19 Zn79 O19 W41 56.2(2) 2_655 . . . ?
O19 Zn79 O19 W81 178.6(4) 2_655 . . . ?
O75 W41 O18 W21 171.0(3) . . . . ?
O37 W81 O24 W83 -21.6(7) . . . . ?
O37 W81 O24 W48 -133.1(6) . . . . ?
O37 W5 O28 W85 -86.0(3) . . . . ?
O73 W5 O37 W81 -28.2(7) . . . . ?
O73 W5 O28 W85 -4.2(10) . . . . ?
O24 W83 O73 W5 -27.8(7) . . . . ?
O22 W21 O39 W85 -23.2(7) . . . . ?
O22 W21 O39 W46 -124.4(5) . . . . ?
O22 W41 O18 W21 -85.1(3) 2_655 . . . ?
O20 W85 O42 W83 -85.4(4) . . . 2_655 ?
O20 W41 O18 W21 7.5(9) 2_655 . . . ?
O18 W21 O39 W85 38.2(12) . . . . ?
O18 W21 O39 W46 -63.0(9) . . . . ?
O16 W83 O73 W5 -127.5(7) . . . . ?
O14 W41 O18 W21 75.3(3) . . . . ?
O14 W81 O24 W83 139.6(7) . . . . ?
O14 W81 O24 W48 28.1(6) . . . . ?
O12 W21 O39 W85 137.3(7) . . . . ?
O12 W21 O39 W46 36.1(5) . . . . ?
O12 W81 O24 W83 47.0(12) . . . . ?
O12 W81 O24 W48 -64.4(10) . . . . ?
O10 W21 O39 W85 -123.0(7) . . . . ?
O10 W21 O39 W46 135.9(5) . . . . ?
O8 W5 O37 W81 -127.2(7) . . . . ?
O8 W5 O28 W85 171.1(3) . . . . ?
O6 W85 O20 W41 -124.0(6) . . . 2_655 ?
O6 W85 O42 W83 171.5(4) . . . 2_655 ?
O4 W81 O24 W83 -123.3(7) . . . . ?
O4 W81 O24 W48 125.2(6) . . . . ?
Zn1 N3 C56 C55 174.8(7) . . . . ?
Zn1 N3 C64 C60 -173.8(7) . . . . ?
N49 C51 C53 C57 0.9(14) . . . . ?
C51 N49 C72 C68 -1.4(14) . . . . ?
C51 C53 C57 C54 175.6(9) . . . . ?
C51 C53 C57 C68 -1.9(14) . . . . ?
C53 C57 C54 C55 -145.2(9) . . . . ?
C53 C57 C54 C60 32.5(13) . . . . ?
C53 C57 C68 C72 1.3(13) . . . . ?
C55 C54 C60 C64 -1.4(14) . . . . ?
C57 C54 C60 C64 -179.2(8) . . . . ?
C57 C68 C72 N49 0.4(14) . . . . ?
C54 C55 C56 N3 -1.7(14) . . . . ?
C54 C57 C68 C72 -176.2(8) . . . . ?
C54 C60 C64 N3 0.4(15) . . . . ?
C56 N3 C64 C60 0.0(14) . . . . ?
C56 C55 C54 C57 179.9(8) . . . . ?
C56 C55 C54 C60 2.0(13) . . . . ?
C64 N3 C56 C55 0.7(13) . . . . ?
C68 C57 C54 C55 32.2(13) . . . . ?
C68 C57 C54 C60 -150.1(9) . . . . ?
C72 N49 C51 C53 0.8(15) . . . . ?
N76 C63 C71 C82 -1.5(18) . . . . ?
N76 C65 C67 C82 2.6(16) . . . . ?
C61 N78 C69 C84 1.9(15) . . . . ?
C61 C59 C87 C82 -174.9(8) . . . . ?
C61 C59 C87 C84 2.7(14) . . . . ?
C63 N76 C65 C67 -1.3(16) . . . . ?
C65 N76 C63 C71 0.7(18) . . . . ?
C67 C82 C87 C84 166.5(9) . . . . ?
C67 C82 C87 C59 -16.0(13) . . . . ?
C67 C82 C71 C63 2.6(15) . . . . ?
C69 N78 C61 C59 -1.2(15) . . . . ?
C69 C84 C87 C82 175.4(9) . . . . ?
C69 C84 C87 C59 -2.1(14) . . . . ?
C87 C82 C67 C65 178.6(9) . . . . ?
C87 C82 C71 C63 -179.2(10) . . . . ?
C87 C84 C69 N78 -0.3(16) . . . . ?
C87 C59 C61 N78 -1.2(16) . . . . ?
C71 C82 C67 C65 -3.3(15) . . . . ?
C71 C82 C87 C84 -11.6(14) . . . . ?
C71 C82 C87 C59 165.9(9) . . . . ?
O26 W83 O73 W5 132.7(7) 2_655 . . . ?
O26 W5 O37 W81 29.3(12) . . . . ?
O26 W5 O28 W85 73.0(3) . . . . ?
O28 W85 O20 W41 33.2(13) . . . 2_655 ?
O28 W85 O42 W83 77.3(4) . . . 2_655 ?
O28 W5 O37 W81 132.5(7) . . . . ?
O42 W85 O20 W41 135.4(7) . . . 2_655 ?
O42 W83 O73 W5 33.3(15) 2_655 . . . ?

loop_
_platon_squeeze_void_nr
_platon_squeeze_void_average_x
_platon_squeeze_void_average_y
_platon_squeeze_void_average_z
_platon_squeeze_void_volume
_platon_squeeze_void_count_electrons
_platon_squeeze_void_content
1 0.174 -0.043 0.088 89 31 ' '
2 0.174 0.043 0.588 89 31 ' '
3 0.826 -0.043 0.412 90 31 ' '
4 0.826 0.043 0.912 89 31 ' '
5 0.326 0.457 0.412 90 31 ' '
6 0.674 0.457 0.088 89 31 ' '
7 0.326 0.543 0.912 89 31 ' '
8 0.674 0.543 0.588 89 31 ' '
